data_7242165
loop_
_publ_author_name
'Velasco, Lucia'
'Llanos, Leonel'
'Levin, Pedro'
'Vega, Andres'
'Yu, Jin'
'Zhang, Xiaoyi'
'Lemus, Luis A.'
'Aravena, Daniel'
'Moonshiram, Dooshaye'

_publ_section_title
;
 Structure and Excited-State Dynamics of Dimeric Copper(I)
 photosensitizers Investigated by Time-resolved X-ray and Optical
 Transient Absorption Spectroscopy
;
_journal_name_full 'Physical Chemistry Chemical Physics'
_journal_paper_doi 10.1039/D0CP06080A
_journal_year 2021
_chemical_formula_sum 'C58 H55 Cl2 Cu2 N9 O4'
_chemical_formula_weight 1140.09
_space_group_crystal_system triclinic
_space_group_IT_number 2
_space_group_name_Hall '-P 1'
_space_group_name_H-M_alt 'P -1'
_atom_sites_solution_hydrogens mixed
_audit_creation_method SHELXL-2014/7
_audit_update_record
;
2020-11-09 deposited with the CCDC.	2021-01-25 downloaded from the CCDC.
;
_cell_angle_alpha 75.1360(10)
_cell_angle_beta 67.6430(10)
_cell_angle_gamma 87.203(2)
_cell_formula_units_Z 2
_cell_length_a 12.1101(15)
_cell_length_b 15.0255(18)
_cell_length_c 15.7251(19)
_cell_measurement_reflns_used 9953
_cell_measurement_temperature 298(2)
_cell_measurement_theta_max 28.63
_cell_measurement_theta_min 2.48
_cell_volume 2553.9(5)
_computing_cell_refinement 'Bruker SMART'
_computing_data_collection 'Bruker SMART'
_computing_data_reduction 'Bruker SAINT'
_computing_molecular_graphics 'Bruker SHELXTL'
_computing_publication_material 'Bruker SHELXTL'
_computing_structure_refinement 'SHELXL-2014/7 (Sheldrick, 2014)'
_computing_structure_solution 'Bruker SHELXTL'
_diffrn_ambient_temperature 298(2)
_diffrn_measured_fraction_theta_full 0.998
_diffrn_measured_fraction_theta_max 0.998
_diffrn_measurement_device_type 'CCD area detector'
_diffrn_measurement_method 'phi and omega scans'
_diffrn_radiation_type MoK\a
_diffrn_radiation_wavelength 0.71073
_diffrn_reflns_av_R_equivalents 0.0519
_diffrn_reflns_av_unetI/netI 0.0271
_diffrn_reflns_Laue_measured_fraction_full 0.998
_diffrn_reflns_Laue_measured_fraction_max 0.998
_diffrn_reflns_limit_h_max 14
_diffrn_reflns_limit_h_min -14
_diffrn_reflns_limit_k_max 18
_diffrn_reflns_limit_k_min -18
_diffrn_reflns_limit_l_max 19
_diffrn_reflns_limit_l_min -19
_diffrn_reflns_number 91681
_diffrn_reflns_point_group_measured_fraction_full 0.998
_diffrn_reflns_point_group_measured_fraction_max 0.998
_diffrn_reflns_theta_full 25.242
_diffrn_reflns_theta_max 25.998
_diffrn_reflns_theta_min 1.821
_diffrn_source 'sealed tube'
_exptl_absorpt_coefficient_mu 0.996
_exptl_absorpt_correction_T_max 0.7460
_exptl_absorpt_correction_T_min 0.6342
_exptl_absorpt_correction_type empirical
_exptl_absorpt_process_details 'SADABS (Bruker, 2012)'
_exptl_crystal_colour red
_exptl_crystal_density_diffrn 1.483
_exptl_crystal_description plate
_exptl_crystal_F_000 1180
_exptl_crystal_size_max 0.241
_exptl_crystal_size_mid 0.188
_exptl_crystal_size_min 0.085
_refine_diff_density_max 1.273
_refine_diff_density_min -0.977
_refine_diff_density_rms 0.081
_refine_ls_extinction_method none
_refine_ls_goodness_of_fit_ref 1.026
_refine_ls_hydrogen_treatment mixed
_refine_ls_matrix_type full
_refine_ls_number_parameters 697
_refine_ls_number_reflns 10021
_refine_ls_number_restraints 5
_refine_ls_restrained_S_all 1.026
_refine_ls_R_factor_all 0.0682
_refine_ls_R_factor_gt 0.0498
_refine_ls_shift/su_max 0.001
_refine_ls_shift/su_mean 0.000
_refine_ls_structure_factor_coef Fsqd
_refine_ls_weighting_details 'w=1/[\s^2^(Fo^2^)+(0.0791P)^2^+4.1238P] where P=(Fo^2^+2Fc^2^)/3'
_refine_ls_weighting_scheme calc
_refine_ls_wR_factor_gt 0.1410
_refine_ls_wR_factor_ref 0.1589
_reflns_Friedel_coverage 0.000
_reflns_number_gt 7709
_reflns_number_total 10021
_reflns_threshold_expression 'I > 2\s(I)'
_cod_data_source_file d0cp06080a2.cif
_cod_data_source_block SCD19_231_P-1
_cod_database_code 7242165
_shelx_space_group_comment
;
The symmetry employed for this shelxl refinement is uniquely defined
by the following loop, which should always be used as a source of
symmetry information in preference to the above space-group names.
They are only intended as comments.
;
_shelx_estimated_absorpt_t_min 0.795
_shelx_estimated_absorpt_t_max 0.920

loop_
_space_group_symop_operation_xyz
'x, y, z'
'-x, -y, -z'

loop_
_atom_site_label
_atom_site_type_symbol
_atom_site_fract_x
_atom_site_fract_y
_atom_site_fract_z
_atom_site_U_iso_or_equiv
_atom_site_adp_type
_atom_site_occupancy
_atom_site_site_symmetry_order
_atom_site_calc_flag
_atom_site_refinement_flags_posn
_atom_site_refinement_flags_adp
_atom_site_refinement_flags_occupancy
_atom_site_disorder_assembly
_atom_site_disorder_group
Cu1 Cu 0.34416(4) 1.09273(3) 0.26147(3) 0.03881(14) Uani 1 1 d . . . . .
Cu2 Cu 0.33339(4) 0.67322(3) 0.39733(3) 0.03739(14) Uani 1 1 d . . . . .
N1 N 0.3401(3) 1.1400(2) 0.1310(2) 0.0398(7) Uani 1 1 d . . . . .
N2 N 0.5046(3) 1.04574(19) 0.1877(2) 0.0358(6) Uani 1 1 d . . . . .
N3 N 0.3522(2) 0.7482(2) 0.4815(2) 0.0337(6) Uani 1 1 d . . . . .
N4 N 0.2226(2) 0.5908(2) 0.5266(2) 0.0358(6) Uani 1 1 d . . . . .
N5 N 0.3706(3) 1.1863(2) 0.3297(2) 0.0373(6) Uani 1 1 d . . . . .
N6 N 0.2315(2) 1.02931(19) 0.39402(19) 0.0323(6) Uani 1 1 d . . . . .
N7 N 0.2507(2) 0.71072(18) 0.30238(19) 0.0313(6) Uani 1 1 d . . . . .
N8 N 0.4481(2) 0.61953(19) 0.2934(2) 0.0344(6) Uani 1 1 d . . . . .
C1 C 0.2557(4) 1.1840(3) 0.1042(3) 0.0507(10) Uani 1 1 d . . . . .
C2 C 0.2726(5) 1.2123(3) 0.0067(3) 0.0619(12) Uani 1 1 d . . . . .
H2 H 0.2126 1.2425 -0.0108 0.074 Uiso 1 1 calc R U . . .
C3 C 0.3732(5) 1.1964(3) -0.0602(3) 0.0628(13) Uani 1 1 d . . . . .
H3 H 0.3832 1.2155 -0.1239 0.075 Uiso 1 1 calc R U . . .
C4 C 0.4634(4) 1.1509(3) -0.0347(3) 0.0509(10) Uani 1 1 d . . . . .
C5 C 0.5733(5) 1.1282(3) -0.1004(3) 0.0631(14) Uani 1 1 d . . . . .
H5 H 0.5871 1.1447 -0.1650 0.076 Uiso 1 1 calc R U . . .
C6 C 0.6567(5) 1.0840(3) -0.0720(3) 0.0638(14) Uani 1 1 d . . . . .
H6 H 0.7271 1.0707 -0.1171 0.077 Uiso 1 1 calc R U . . .
C7 C 0.6398(4) 1.0569(3) 0.0260(3) 0.0526(11) Uani 1 1 d . . . . .
C8 C 0.7221(4) 1.0089(3) 0.0612(4) 0.0642(13) Uani 1 1 d . . . . .
H8 H 0.7959 0.9968 0.0192 0.077 Uiso 1 1 calc R U . . .
C9 C 0.6947(4) 0.9805(3) 0.1551(4) 0.0604(12) Uani 1 1 d . . . . .
H9 H 0.7496 0.9486 0.1781 0.073 Uiso 1 1 calc R U . . .
C10 C 0.5843(3) 0.9983(2) 0.2188(3) 0.0425(8) Uani 1 1 d . . . . .
C11 C 0.5312(3) 1.0754(2) 0.0928(2) 0.0388(8) Uani 1 1 d . . . . .
C12 C 0.4427(3) 1.1238(2) 0.0623(2) 0.0395(8) Uani 1 1 d . . . . .
C13 C 0.5450(3) 0.9616(3) 0.3237(3) 0.0437(9) Uani 1 1 d . . . . .
H13A H 0.4860 1.0006 0.3555 0.052 Uiso 1 1 calc R U . . .
H13B H 0.6128 0.9619 0.3421 0.052 Uiso 1 1 calc R U . . .
C14 C 0.4906(4) 0.8628(3) 0.3544(3) 0.0463(9) Uani 1 1 d . . . . .
H14A H 0.4413 0.8600 0.3187 0.056 Uiso 1 1 calc R U . . .
H14B H 0.5552 0.8219 0.3366 0.056 Uiso 1 1 calc R U . . .
C15 C 0.4164(3) 0.8266(3) 0.4582(3) 0.0400(8) Uani 1 1 d . . . . .
C16 C 0.4117(4) 0.8712(3) 0.5276(3) 0.0539(10) Uani 1 1 d . . . . .
H16 H 0.4573 0.9257 0.5099 0.065 Uiso 1 1 calc R U . . .
C17 C 0.3420(4) 0.8358(3) 0.6194(3) 0.0583(11) Uani 1 1 d . . . . .
H17 H 0.3388 0.8663 0.6647 0.070 Uiso 1 1 calc R U . . .
C18 C 0.2739(4) 0.7531(3) 0.6472(3) 0.0490(10) Uani 1 1 d . . . . .
C19 C 0.1992(4) 0.7103(4) 0.7429(3) 0.0627(12) Uani 1 1 d . . . . .
H19 H 0.1931 0.7383 0.7907 0.075 Uiso 1 1 calc R U . . .
C20 C 0.1379(4) 0.6310(4) 0.7652(3) 0.0619(12) Uani 1 1 d . . . . .
H20 H 0.0906 0.6040 0.8285 0.074 Uiso 1 1 calc R U . . .
C21 C 0.1435(3) 0.5864(3) 0.6937(3) 0.0491(10) Uani 1 1 d . . . . .
C22 C 0.0819(4) 0.5026(3) 0.7126(3) 0.0603(12) Uani 1 1 d . . . . .
H22 H 0.0350 0.4718 0.7748 0.072 Uiso 1 1 calc R U . . .
C23 C 0.0910(4) 0.4667(3) 0.6397(3) 0.0589(12) Uani 1 1 d . . . . .
H23 H 0.0503 0.4109 0.6523 0.071 Uiso 1 1 calc R U . . .
C24 C 0.1605(3) 0.5122(3) 0.5462(3) 0.0451(9) Uani 1 1 d . . . . .
C25 C 0.2144(3) 0.6272(3) 0.5987(2) 0.0377(8) Uani 1 1 d . . . . .
C26 C 0.2824(3) 0.7118(3) 0.5748(2) 0.0371(8) Uani 1 1 d . . . . .
C27 C 0.4404(4) 1.2631(3) 0.2957(3) 0.0474(9) Uani 1 1 d . . . . .
C28 C 0.4435(4) 1.3173(3) 0.3554(3) 0.0578(11) Uani 1 1 d . . . . .
H28 H 0.4919 1.3714 0.3299 0.069 Uiso 1 1 calc R U . . .
C29 C 0.3773(4) 1.2917(3) 0.4490(3) 0.0567(11) Uani 1 1 d . . . . .
H29 H 0.3796 1.3281 0.4881 0.068 Uiso 1 1 calc R U . . .
C30 C 0.3039(3) 1.2091(3) 0.4884(3) 0.0435(9) Uani 1 1 d . . . . .
C31 C 0.2345(4) 1.1751(3) 0.5867(3) 0.0503(10) Uani 1 1 d . . . . .
H31 H 0.2337 1.2087 0.6290 0.060 Uiso 1 1 calc R U . . .
C32 C 0.1695(4) 1.0944(3) 0.6195(3) 0.0479(10) Uani 1 1 d . . . . .
H32 H 0.1267 1.0721 0.6846 0.057 Uiso 1 1 calc R U . . .
C33 C 0.1652(3) 1.0424(3) 0.5564(2) 0.0401(8) Uani 1 1 d . . . . .
C34 C 0.0979(3) 0.9593(3) 0.5861(3) 0.0454(9) Uani 1 1 d . . . . .
H34 H 0.0530 0.9350 0.6505 0.054 Uiso 1 1 calc R U . . .
C35 C 0.0975(3) 0.9138(3) 0.5219(3) 0.0448(9) Uani 1 1 d . . . . .
H35 H 0.0522 0.8586 0.5423 0.054 Uiso 1 1 calc R U . . .
C36 C 0.1654(3) 0.9501(2) 0.4248(2) 0.0353(7) Uani 1 1 d . . . . .
C37 C 0.2312(3) 1.0750(2) 0.4584(2) 0.0341(7) Uani 1 1 d . . . . .
C38 C 0.3037(3) 1.1595(2) 0.4240(2) 0.0363(8) Uani 1 1 d . . . . .
C39 C 0.1705(3) 0.9034(2) 0.3501(3) 0.0405(8) Uani 1 1 d . . . . .
H39A H 0.2538 0.8997 0.3109 0.049 Uiso 1 1 calc R U . . .
H39B H 0.1338 0.9420 0.3096 0.049 Uiso 1 1 calc R U . . .
C40 C 0.1102(3) 0.8067(2) 0.3860(2) 0.0371(8) Uani 1 1 d . . . . .
H40A H 0.1283 0.7722 0.4399 0.045 Uiso 1 1 calc R U . . .
H40B H 0.0241 0.8110 0.4072 0.045 Uiso 1 1 calc R U . . .
C41 C 0.1527(3) 0.7572(2) 0.3088(2) 0.0344(7) Uani 1 1 d . . . . .
C42 C 0.0986(3) 0.7630(3) 0.2438(3) 0.0444(9) Uani 1 1 d . . . . .
H42 H 0.0282 0.7936 0.2513 0.053 Uiso 1 1 calc R U . . .
C43 C 0.1475(4) 0.7244(3) 0.1697(3) 0.0471(9) Uani 1 1 d . . . . .
H43 H 0.1103 0.7276 0.1270 0.056 Uiso 1 1 calc R U . . .
C44 C 0.2554(3) 0.6791(2) 0.1577(3) 0.0404(8) Uani 1 1 d . . . . .
C45 C 0.3195(4) 0.6436(3) 0.0778(3) 0.0527(10) Uani 1 1 d . . . . .
H45 H 0.2890 0.6476 0.0310 0.063 Uiso 1 1 calc R U . . .
C46 C 0.4241(4) 0.6045(3) 0.0696(3) 0.0525(10) Uani 1 1 d . . . . .
H46 H 0.4658 0.5833 0.0160 0.063 Uiso 1 1 calc R U . . .
C47 C 0.4730(3) 0.5945(2) 0.1410(3) 0.0420(8) Uani 1 1 d . . . . .
C48 C 0.5819(4) 0.5554(3) 0.1354(3) 0.0510(10) Uani 1 1 d . . . . .
H48 H 0.6279 0.5342 0.0828 0.061 Uiso 1 1 calc R U . . .
C49 C 0.6197(4) 0.5487(3) 0.2074(3) 0.0510(10) Uani 1 1 d . . . . .
H49 H 0.6924 0.5231 0.2036 0.061 Uiso 1 1 calc R U . . .
C50 C 0.5509(3) 0.5798(3) 0.2874(3) 0.0421(8) Uani 1 1 d . . . . .
C51 C 0.4104(3) 0.6271(2) 0.2212(2) 0.0338(7) Uani 1 1 d . . . . .
C52 C 0.3014(3) 0.6727(2) 0.2281(2) 0.0323(7) Uani 1 1 d . . . . .
C53 C 0.1431(4) 1.2003(4) 0.1795(4) 0.0710(14) Uani 1 1 d . . . . .
H53A H 0.0794 1.1606 0.1855 0.107 Uiso 1 1 calc R U . . .
H53B H 0.1238 1.2634 0.1627 0.107 Uiso 1 1 calc R U . . .
H53C H 0.1534 1.1873 0.2390 0.107 Uiso 1 1 calc R U . . .
C54 C 0.5889(4) 0.5700(4) 0.3690(3) 0.0597(12) Uani 1 1 d . . . . .
H54A H 0.6582 0.6102 0.3494 0.090 Uiso 1 1 calc R U . . .
H54B H 0.6079 0.5073 0.3893 0.090 Uiso 1 1 calc R U . . .
H54C H 0.5251 0.5861 0.4207 0.090 Uiso 1 1 calc R U . . .
C55 C 0.5168(5) 1.2881(3) 0.1923(3) 0.0649(13) Uani 1 1 d . . . . .
H55A H 0.5791 1.2455 0.1797 0.097 Uiso 1 1 calc R U . . .
H55B H 0.5517 1.3494 0.1741 0.097 Uiso 1 1 calc R U . . .
H55C H 0.4689 1.2853 0.1564 0.097 Uiso 1 1 calc R U . . .
C56 C 0.1690(4) 0.4758(3) 0.4654(3) 0.0598(11) Uani 1 1 d . . . . .
H56A H 0.1310 0.5161 0.4278 0.090 Uiso 1 1 calc R U . . .
H56B H 0.1299 0.4154 0.4889 0.090 Uiso 1 1 calc R U . . .
H56C H 0.2516 0.4723 0.4267 0.090 Uiso 1 1 calc R U . . .
N80 N 0.0832(5) 0.2980(3) 0.3854(4) 0.0858(14) Uani 1 1 d . . . . .
C80 C 0.1413(5) 0.3490(4) 0.3186(4) 0.0643(12) Uani 1 1 d . . . . .
C81 C 0.2153(6) 0.4155(4) 0.2346(4) 0.0930(19) Uani 1 1 d . . . . .
H81A H 0.2471 0.4619 0.2525 0.139 Uiso 1 1 calc R U . . .
H81B H 0.1686 0.4437 0.1985 0.139 Uiso 1 1 calc R U . . .
H81C H 0.2800 0.3854 0.1967 0.139 Uiso 1 1 calc R U . . .
Cl1 Cl 0.81458(13) 0.73337(10) 0.20516(9) 0.0752(4) Uani 1 1 d . . . . .
Cl2 Cl 0.8566(2) 0.5064(2) 0.97132(17) 0.1386(8) Uani 1 1 d . . . . .
O1W O 0.0201(2) 0.0142(2) 0.14918(17) 0.0550(8) Uani 1 1 d . . . . .
O2W O 0.1610(9) 0.7729(7) 0.9330(5) 0.178(3) Uani 1 1 d D . . . .
H4W H 0.110(3) 0.812(3) 0.926(6) 0.16(5) Uiso 1 1 d D . . . .
O3W O 0.0422(7) 0.3712(4) 0.9524(4) 0.138(2) Uani 1 1 d D . . . .
H5W H 0.012(6) 0.3192(19) 0.990(4) 0.12(3) Uiso 1 1 d D . . . .
O4W O 0.0077(5) 0.1181(5) 0.9554(6) 0.145(2) Uani 1 1 d D . . . .
H7W H 0.016(5) 0.0869(18) 0.9155(16) 0.24(8) Uiso 1 1 d D . . . .
H8W H 0.060(3) 0.1631(17) 0.927(3) 0.20(5) Uiso 1 1 d D . . . .

loop_
_atom_site_aniso_label
_atom_site_aniso_U_11
_atom_site_aniso_U_22
_atom_site_aniso_U_33
_atom_site_aniso_U_23
_atom_site_aniso_U_13
_atom_site_aniso_U_12
Cu1 0.0411(3) 0.0440(3) 0.0259(2) -0.00810(18) -0.00746(18) 0.00212(19)
Cu2 0.0395(3) 0.0434(3) 0.0300(2) -0.01129(18) -0.01295(18) 0.00362(19)
N1 0.0470(18) 0.0381(16) 0.0337(15) -0.0048(12) -0.0170(14) -0.0025(13)
N2 0.0356(15) 0.0314(15) 0.0339(15) -0.0070(12) -0.0066(12) -0.0032(12)
N3 0.0338(15) 0.0370(15) 0.0324(14) -0.0086(12) -0.0156(12) 0.0051(12)
N4 0.0318(15) 0.0370(16) 0.0353(15) -0.0035(12) -0.0133(12) 0.0046(12)
N5 0.0401(16) 0.0347(15) 0.0371(16) -0.0087(12) -0.0151(13) 0.0034(12)
N6 0.0296(14) 0.0375(15) 0.0269(13) -0.0081(11) -0.0082(11) 0.0060(12)
N7 0.0315(14) 0.0313(14) 0.0292(14) -0.0058(11) -0.0105(11) 0.0001(11)
N8 0.0331(15) 0.0314(15) 0.0345(15) -0.0065(12) -0.0094(12) 0.0015(12)
C1 0.062(3) 0.045(2) 0.050(2) -0.0037(18) -0.032(2) -0.0023(19)
C2 0.081(3) 0.053(3) 0.058(3) 0.005(2) -0.044(3) -0.007(2)
C3 0.100(4) 0.053(3) 0.035(2) 0.0062(19) -0.033(2) -0.026(3)
C4 0.076(3) 0.037(2) 0.0330(19) -0.0029(16) -0.0144(19) -0.0242(19)
C5 0.095(4) 0.047(2) 0.0249(19) -0.0072(17) 0.004(2) -0.035(3)
C6 0.072(3) 0.047(2) 0.045(2) -0.016(2) 0.013(2) -0.021(2)
C7 0.056(2) 0.036(2) 0.043(2) -0.0116(17) 0.0092(18) -0.0181(18)
C8 0.039(2) 0.053(3) 0.076(3) -0.019(2) 0.007(2) -0.0026(19)
C9 0.038(2) 0.054(3) 0.074(3) -0.012(2) -0.008(2) 0.0035(19)
C10 0.0328(18) 0.0334(18) 0.056(2) -0.0094(16) -0.0121(17) -0.0018(14)
C11 0.043(2) 0.0287(17) 0.0323(17) -0.0083(14) 0.0001(15) -0.0102(15)
C12 0.053(2) 0.0306(18) 0.0268(16) -0.0032(13) -0.0074(15) -0.0156(16)
C13 0.042(2) 0.037(2) 0.055(2) -0.0075(17) -0.0245(18) 0.0022(16)
C14 0.051(2) 0.042(2) 0.046(2) -0.0074(17) -0.0197(18) -0.0052(17)
C15 0.043(2) 0.040(2) 0.042(2) -0.0092(16) -0.0215(16) 0.0047(16)
C16 0.071(3) 0.044(2) 0.058(3) -0.0175(19) -0.034(2) 0.000(2)
C17 0.078(3) 0.062(3) 0.051(2) -0.028(2) -0.034(2) 0.011(2)
C18 0.055(2) 0.059(3) 0.038(2) -0.0175(18) -0.0221(18) 0.014(2)
C19 0.067(3) 0.086(4) 0.038(2) -0.025(2) -0.019(2) 0.015(3)
C20 0.058(3) 0.089(4) 0.031(2) -0.012(2) -0.0102(19) 0.008(3)
C21 0.038(2) 0.062(3) 0.0349(19) -0.0001(18) -0.0098(16) 0.0089(18)
C22 0.049(2) 0.065(3) 0.044(2) 0.011(2) -0.0094(19) -0.004(2)
C23 0.048(2) 0.053(3) 0.059(3) 0.008(2) -0.014(2) -0.0075(19)
C24 0.039(2) 0.040(2) 0.051(2) -0.0017(17) -0.0174(17) 0.0008(16)
C25 0.0327(18) 0.046(2) 0.0315(17) -0.0050(15) -0.0126(14) 0.0101(15)
C26 0.0364(18) 0.044(2) 0.0330(17) -0.0098(15) -0.0159(15) 0.0101(15)
C27 0.052(2) 0.041(2) 0.051(2) -0.0094(17) -0.0223(19) -0.0010(17)
C28 0.067(3) 0.046(2) 0.067(3) -0.016(2) -0.032(2) -0.004(2)
C29 0.069(3) 0.050(2) 0.070(3) -0.028(2) -0.039(2) 0.009(2)
C30 0.047(2) 0.048(2) 0.050(2) -0.0236(18) -0.0283(18) 0.0154(17)
C31 0.054(2) 0.068(3) 0.045(2) -0.032(2) -0.0258(19) 0.021(2)
C32 0.046(2) 0.073(3) 0.0288(18) -0.0205(18) -0.0156(16) 0.021(2)
C33 0.0351(18) 0.053(2) 0.0295(17) -0.0092(16) -0.0109(14) 0.0118(16)
C34 0.039(2) 0.060(2) 0.0261(17) -0.0049(16) -0.0048(15) 0.0084(18)
C35 0.041(2) 0.045(2) 0.0361(19) -0.0041(16) -0.0048(16) 0.0023(16)
C36 0.0295(17) 0.0370(18) 0.0323(17) -0.0060(14) -0.0063(14) 0.0046(14)
C37 0.0300(17) 0.0424(19) 0.0291(16) -0.0107(14) -0.0106(13) 0.0117(14)
C38 0.0361(18) 0.0421(19) 0.0347(18) -0.0126(15) -0.0175(15) 0.0132(15)
C39 0.042(2) 0.0374(19) 0.0347(18) -0.0076(15) -0.0074(15) -0.0025(15)
C40 0.0298(17) 0.0372(19) 0.0377(18) -0.0050(15) -0.0089(14) 0.0032(14)
C41 0.0317(17) 0.0306(17) 0.0351(17) -0.0003(14) -0.0111(14) -0.0034(13)
C42 0.039(2) 0.046(2) 0.050(2) -0.0061(17) -0.0232(17) 0.0017(16)
C43 0.051(2) 0.052(2) 0.044(2) -0.0059(18) -0.0280(18) -0.0051(18)
C44 0.050(2) 0.0369(19) 0.0365(18) -0.0065(15) -0.0197(16) -0.0052(16)
C45 0.073(3) 0.053(2) 0.039(2) -0.0142(18) -0.027(2) -0.006(2)
C46 0.072(3) 0.049(2) 0.035(2) -0.0183(17) -0.0124(19) -0.003(2)
C47 0.048(2) 0.0343(18) 0.0354(19) -0.0098(15) -0.0052(16) -0.0034(16)
C48 0.053(2) 0.040(2) 0.045(2) -0.0143(17) -0.0011(19) 0.0038(18)
C49 0.037(2) 0.045(2) 0.057(2) -0.0103(19) -0.0066(18) 0.0102(17)
C50 0.0346(19) 0.039(2) 0.044(2) -0.0044(16) -0.0095(16) 0.0039(15)
C51 0.0382(18) 0.0281(16) 0.0298(16) -0.0050(13) -0.0080(14) -0.0032(14)
C52 0.0376(18) 0.0269(16) 0.0299(16) -0.0027(13) -0.0125(14) -0.0045(13)
C53 0.061(3) 0.082(4) 0.074(3) -0.017(3) -0.034(3) 0.020(3)
C54 0.045(2) 0.076(3) 0.056(3) -0.011(2) -0.021(2) 0.017(2)
C55 0.077(3) 0.052(3) 0.053(3) -0.003(2) -0.015(2) -0.023(2)
C56 0.062(3) 0.047(2) 0.069(3) -0.016(2) -0.022(2) -0.009(2)
N80 0.098(4) 0.075(3) 0.072(3) -0.009(3) -0.024(3) -0.012(3)
C80 0.069(3) 0.058(3) 0.068(3) -0.013(2) -0.030(3) 0.000(2)
C81 0.089(4) 0.090(4) 0.080(4) 0.009(3) -0.028(3) -0.021(3)
Cl1 0.0872(9) 0.0803(9) 0.0639(7) -0.0144(6) -0.0373(7) -0.0005(7)
Cl2 0.1064(15) 0.193(2) 0.1245(17) -0.0761(17) -0.0290(13) 0.0025(15)
O1W 0.0520(16) 0.0614(18) 0.0230(12) -0.0061(12) 0.0167(11) -0.0214(13)
O2W 0.211(7) 0.236(8) 0.088(4) -0.081(5) -0.027(5) -0.048(8)
O3W 0.203(7) 0.107(4) 0.108(4) -0.051(4) -0.053(4) 0.033(5)
O4W 0.111(4) 0.109(4) 0.178(6) 0.014(5) -0.047(4) -0.015(4)

loop_
_atom_type_symbol
_atom_type_description
_atom_type_scat_dispersion_real
_atom_type_scat_dispersion_imag
_atom_type_scat_source
C C 0.0033 0.0016 'International Tables Vol C Tables 4.2.6.8 and 6.1.1.4'
H H 0.0000 0.0000 'International Tables Vol C Tables 4.2.6.8 and 6.1.1.4'
N N 0.0061 0.0033 'International Tables Vol C Tables 4.2.6.8 and 6.1.1.4'
O O 0.0106 0.0060 'International Tables Vol C Tables 4.2.6.8 and 6.1.1.4'
Cl Cl 0.1484 0.1585 'International Tables Vol C Tables 4.2.6.8 and 6.1.1.4'
Cu Cu 0.3201 1.2651 'International Tables Vol C Tables 4.2.6.8 and 6.1.1.4'

loop_
_geom_angle_atom_site_label_1
_geom_angle_atom_site_label_2
_geom_angle_atom_site_label_3
_geom_angle
_geom_angle_site_symmetry_1
_geom_angle_site_symmetry_3
_geom_angle_publ_flag
N1 Cu1 N6 138.29(12) . . y
N1 Cu1 N2 82.79(12) . . y
N6 Cu1 N2 125.42(11) . . y
N1 Cu1 N5 119.04(12) . . y
N6 Cu1 N5 82.61(12) . . y
N2 Cu1 N5 110.00(12) . . y
N8 Cu2 N3 134.68(12) . . y
N8 Cu2 N7 81.98(11) . . y
N3 Cu2 N7 126.93(11) . . y
N8 Cu2 N4 121.97(11) . . y
N3 Cu2 N4 82.18(12) . . y
N7 Cu2 N4 112.35(11) . . y
C1 N1 C12 118.3(3) . . ?
C1 N1 Cu1 130.1(3) . . ?
C12 N1 Cu1 111.6(2) . . ?
C10 N2 C11 119.2(3) . . ?
C10 N2 Cu1 130.2(3) . . ?
C11 N2 Cu1 110.4(2) . . ?
C15 N3 C26 118.3(3) . . ?
C15 N3 Cu2 129.9(2) . . ?
C26 N3 Cu2 111.8(2) . . ?
C24 N4 C25 118.9(3) . . ?
C24 N4 Cu2 130.0(3) . . ?
C25 N4 Cu2 111.0(2) . . ?
C27 N5 C38 118.9(3) . . ?
C27 N5 Cu1 130.7(3) . . ?
C38 N5 Cu1 110.4(2) . . ?
C36 N6 C37 119.0(3) . . ?
C36 N6 Cu1 129.4(2) . . ?
C37 N6 Cu1 111.5(2) . . ?
C41 N7 C52 118.7(3) . . ?
C41 N7 Cu2 129.8(2) . . ?
C52 N7 Cu2 111.1(2) . . ?
C50 N8 C51 118.4(3) . . ?
C50 N8 Cu2 129.6(3) . . ?
C51 N8 Cu2 112.0(2) . . ?
N1 C1 C2 120.6(4) . . ?
N1 C1 C53 118.1(4) . . ?
C2 C1 C53 121.4(4) . . ?
C3 C2 C1 120.9(4) . . ?
C3 C2 H2 119.5 . . ?
C1 C2 H2 119.5 . . ?
C2 C3 C4 120.0(4) . . ?
C2 C3 H3 120.0 . . ?
C4 C3 H3 120.0 . . ?
C3 C4 C12 117.1(4) . . ?
C3 C4 C5 124.5(4) . . ?
C12 C4 C5 118.3(4) . . ?
C6 C5 C4 122.0(4) . . ?
C6 C5 H5 119.0 . . ?
C4 C5 H5 119.0 . . ?
C5 C6 C7 121.2(4) . . ?
C5 C6 H6 119.4 . . ?
C7 C6 H6 119.4 . . ?
C8 C7 C11 117.3(4) . . ?
C8 C7 C6 124.4(4) . . ?
C11 C7 C6 118.2(5) . . ?
C9 C8 C7 120.1(4) . . ?
C9 C8 H8 119.9 . . ?
C7 C8 H8 119.9 . . ?
C8 C9 C10 120.5(4) . . ?
C8 C9 H9 119.8 . . ?
C10 C9 H9 119.8 . . ?
N2 C10 C9 121.0(4) . . ?
N2 C10 C13 116.1(3) . . ?
C9 C10 C13 122.7(4) . . ?
N2 C11 C7 121.8(4) . . ?
N2 C11 C12 117.6(3) . . ?
C7 C11 C12 120.5(4) . . ?
N1 C12 C4 123.1(4) . . ?
N1 C12 C11 117.3(3) . . ?
C4 C12 C11 119.6(4) . . ?
C10 C13 C14 110.1(3) . . ?
C10 C13 H13A 109.6 . . ?
C14 C13 H13A 109.6 . . ?
C10 C13 H13B 109.6 . . ?
C14 C13 H13B 109.6 . . ?
H13A C13 H13B 108.2 . . ?
C15 C14 C13 115.9(3) . . ?
C15 C14 H14A 108.3 . . ?
C13 C14 H14A 108.3 . . ?
C15 C14 H14B 108.3 . . ?
C13 C14 H14B 108.3 . . ?
H14A C14 H14B 107.4 . . ?
N3 C15 C16 121.0(4) . . ?
N3 C15 C14 115.4(3) . . ?
C16 C15 C14 123.6(4) . . ?
C17 C16 C15 120.6(4) . . ?
C17 C16 H16 119.7 . . ?
C15 C16 H16 119.7 . . ?
C16 C17 C18 120.3(4) . . ?
C16 C17 H17 119.8 . . ?
C18 C17 H17 119.8 . . ?
C26 C18 C17 116.5(4) . . ?
C26 C18 C19 119.7(4) . . ?
C17 C18 C19 123.9(4) . . ?
C20 C19 C18 121.2(4) . . ?
C20 C19 H19 119.4 . . ?
C18 C19 H19 119.4 . . ?
C19 C20 C21 121.2(4) . . ?
C19 C20 H20 119.4 . . ?
C21 C20 H20 119.4 . . ?
C25 C21 C22 116.8(4) . . ?
C25 C21 C20 119.3(4) . . ?
C22 C21 C20 123.9(4) . . ?
C23 C22 C21 119.6(4) . . ?
C23 C22 H22 120.2 . . ?
C21 C22 H22 120.2 . . ?
C22 C23 C24 120.7(4) . . ?
C22 C23 H23 119.6 . . ?
C24 C23 H23 119.6 . . ?
N4 C24 C23 120.8(4) . . ?
N4 C24 C56 117.5(3) . . ?
C23 C24 C56 121.7(4) . . ?
N4 C25 C21 123.1(4) . . ?
N4 C25 C26 117.4(3) . . ?
C21 C25 C26 119.6(4) . . ?
N3 C26 C18 123.3(4) . . ?
N3 C26 C25 117.6(3) . . ?
C18 C26 C25 119.1(3) . . ?
N5 C27 C28 121.2(4) . . ?
N5 C27 C55 117.3(4) . . ?
C28 C27 C55 121.5(4) . . ?
C29 C28 C27 120.5(4) . . ?
C29 C28 H28 119.7 . . ?
C27 C28 H28 119.7 . . ?
C28 C29 C30 120.0(4) . . ?
C28 C29 H29 120.0 . . ?
C30 C29 H29 120.0 . . ?
C38 C30 C31 119.9(4) . . ?
C38 C30 C29 116.2(4) . . ?
C31 C30 C29 123.9(4) . . ?
C32 C31 C30 120.6(4) . . ?
C32 C31 H31 119.7 . . ?
C30 C31 H31 119.7 . . ?
C31 C32 C33 121.3(4) . . ?
C31 C32 H32 119.4 . . ?
C33 C32 H32 119.4 . . ?
C34 C33 C37 116.7(3) . . ?
C34 C33 C32 123.8(3) . . ?
C37 C33 C32 119.5(4) . . ?
C35 C34 C33 120.7(3) . . ?
C35 C34 H34 119.7 . . ?
C33 C34 H34 119.7 . . ?
C34 C35 C36 119.9(4) . . ?
C34 C35 H35 120.1 . . ?
C36 C35 H35 120.1 . . ?
N6 C36 C35 121.0(3) . . ?
N6 C36 C39 116.1(3) . . ?
C35 C36 C39 123.0(3) . . ?
N6 C37 C33 122.8(3) . . ?
N6 C37 C38 118.2(3) . . ?
C33 C37 C38 119.0(3) . . ?
N5 C38 C30 123.1(4) . . ?
N5 C38 C37 117.2(3) . . ?
C30 C38 C37 119.6(3) . . ?
C36 C39 C40 116.1(3) . . ?
C36 C39 H39A 108.3 . . ?
C40 C39 H39A 108.3 . . ?
C36 C39 H39B 108.3 . . ?
C40 C39 H39B 108.3 . . ?
H39A C39 H39B 107.4 . . ?
C41 C40 C39 110.5(3) . . ?
C41 C40 H40A 109.6 . . ?
C39 C40 H40A 109.6 . . ?
C41 C40 H40B 109.6 . . ?
C39 C40 H40B 109.6 . . ?
H40A C40 H40B 108.1 . . ?
N7 C41 C42 121.2(3) . . ?
N7 C41 C40 115.6(3) . . ?
C42 C41 C40 123.0(3) . . ?
C43 C42 C41 120.7(4) . . ?
C43 C42 H42 119.7 . . ?
C41 C42 H42 119.7 . . ?
C42 C43 C44 119.5(3) . . ?
C42 C43 H43 120.3 . . ?
C44 C43 H43 120.3 . . ?
C52 C44 C43 116.5(3) . . ?
C52 C44 C45 119.6(4) . . ?
C43 C44 C45 123.8(4) . . ?
C46 C45 C44 120.4(4) . . ?
C46 C45 H45 119.8 . . ?
C44 C45 H45 119.8 . . ?
C45 C46 C47 121.8(4) . . ?
C45 C46 H46 119.1 . . ?
C47 C46 H46 119.1 . . ?
C48 C47 C51 117.0(4) . . ?
C48 C47 C46 124.1(4) . . ?
C51 C47 C46 118.9(4) . . ?
C49 C48 C47 119.4(4) . . ?
C49 C48 H48 120.3 . . ?
C47 C48 H48 120.3 . . ?
C48 C49 C50 120.9(4) . . ?
C48 C49 H49 119.6 . . ?
C50 C49 H49 119.6 . . ?
N8 C50 C49 120.9(4) . . ?
N8 C50 C54 117.4(3) . . ?
C49 C50 C54 121.7(4) . . ?
N8 C51 C47 123.4(3) . . ?
N8 C51 C52 117.3(3) . . ?
C47 C51 C52 119.3(3) . . ?
N7 C52 C44 123.2(3) . . ?
N7 C52 C51 116.9(3) . . ?
C44 C52 C51 119.9(3) . . ?
C1 C53 H53A 109.5 . . ?
C1 C53 H53B 109.5 . . ?
H53A C53 H53B 109.5 . . ?
C1 C53 H53C 109.5 . . ?
H53A C53 H53C 109.5 . . ?
H53B C53 H53C 109.5 . . ?
C50 C54 H54A 109.5 . . ?
C50 C54 H54B 109.5 . . ?
H54A C54 H54B 109.5 . . ?
C50 C54 H54C 109.5 . . ?
H54A C54 H54C 109.5 . . ?
H54B C54 H54C 109.5 . . ?
C27 C55 H55A 109.5 . . ?
C27 C55 H55B 109.5 . . ?
H55A C55 H55B 109.5 . . ?
C27 C55 H55C 109.5 . . ?
H55A C55 H55C 109.5 . . ?
H55B C55 H55C 109.5 . . ?
C24 C56 H56A 109.5 . . ?
C24 C56 H56B 109.5 . . ?
H56A C56 H56B 109.5 . . ?
C24 C56 H56C 109.5 . . ?
H56A C56 H56C 109.5 . . ?
H56B C56 H56C 109.5 . . ?
N80 C80 C81 178.7(6) . . ?
C80 C81 H81A 109.5 . . ?
C80 C81 H81B 109.5 . . ?
H81A C81 H81B 109.5 . . ?
C80 C81 H81C 109.5 . . ?
H81A C81 H81C 109.5 . . ?
H81B C81 H81C 109.5 . . ?
H7W O4W H8W 107.15(18) . . ?

loop_
_geom_bond_atom_site_label_1
_geom_bond_atom_site_label_2
_geom_bond_distance
_geom_bond_site_symmetry_2
_geom_bond_publ_flag
Cu1 N1 2.011(3) . y
Cu1 N6 2.015(3) . y
Cu1 N2 2.047(3) . y
Cu1 N5 2.076(3) . y
Cu2 N8 2.023(3) . y
Cu2 N3 2.023(3) . y
Cu2 N7 2.049(3) . y
Cu2 N4 2.064(3) . y
N1 C1 1.333(5) . ?
N1 C12 1.362(5) . ?
N2 C10 1.339(5) . ?
N2 C11 1.356(4) . ?
N3 C15 1.333(5) . ?
N3 C26 1.362(4) . ?
N4 C24 1.333(5) . ?
N4 C25 1.351(5) . ?
N5 C27 1.330(5) . ?
N5 C38 1.353(5) . ?
N6 C36 1.340(4) . ?
N6 C37 1.359(4) . ?
N7 C41 1.331(4) . ?
N7 C52 1.354(4) . ?
N8 C50 1.335(5) . ?
N8 C51 1.353(4) . ?
C1 C2 1.416(6) . ?
C1 C53 1.487(7) . ?
C2 C3 1.333(7) . ?
C2 H2 0.9300 . ?
C3 C4 1.393(7) . ?
C3 H3 0.9300 . ?
C4 C12 1.398(5) . ?
C4 C5 1.430(7) . ?
C5 C6 1.337(7) . ?
C5 H5 0.9300 . ?
C6 C7 1.425(7) . ?
C6 H6 0.9300 . ?
C7 C8 1.401(7) . ?
C7 C11 1.404(5) . ?
C8 C9 1.338(7) . ?
C8 H8 0.9300 . ?
C9 C10 1.395(6) . ?
C9 H9 0.9300 . ?
C10 C13 1.488(6) . ?
C11 C12 1.430(6) . ?
C13 C14 1.535(5) . ?
C13 H13A 0.9700 . ?
C13 H13B 0.9700 . ?
C14 C15 1.499(5) . ?
C14 H14A 0.9700 . ?
C14 H14B 0.9700 . ?
C15 C16 1.403(5) . ?
C16 C17 1.342(6) . ?
C16 H16 0.9300 . ?
C17 C18 1.401(6) . ?
C17 H17 0.9300 . ?
C18 C26 1.398(5) . ?
C18 C19 1.422(6) . ?
C19 C20 1.330(7) . ?
C19 H19 0.9300 . ?
C20 C21 1.429(6) . ?
C20 H20 0.9300 . ?
C21 C25 1.396(5) . ?
C21 C22 1.400(7) . ?
C22 C23 1.354(7) . ?
C22 H22 0.9300 . ?
C23 C24 1.392(6) . ?
C23 H23 0.9300 . ?
C24 C56 1.476(6) . ?
C25 C26 1.435(5) . ?
C27 C28 1.402(6) . ?
C27 C55 1.490(6) . ?
C28 C29 1.342(7) . ?
C28 H28 0.9300 . ?
C29 C30 1.417(6) . ?
C29 H29 0.9300 . ?
C30 C38 1.404(5) . ?
C30 C31 1.416(6) . ?
C31 C32 1.349(6) . ?
C31 H31 0.9300 . ?
C32 C33 1.429(5) . ?
C32 H32 0.9300 . ?
C33 C34 1.396(6) . ?
C33 C37 1.403(5) . ?
C34 C35 1.360(6) . ?
C34 H34 0.9300 . ?
C35 C36 1.402(5) . ?
C35 H35 0.9300 . ?
C36 C39 1.496(5) . ?
C37 C38 1.439(5) . ?
C39 C40 1.527(5) . ?
C39 H39A 0.9700 . ?
C39 H39B 0.9700 . ?
C40 C41 1.497(5) . ?
C40 H40A 0.9700 . ?
C40 H40B 0.9700 . ?
C41 C42 1.394(5) . ?
C42 C43 1.353(6) . ?
C42 H42 0.9300 . ?
C43 C44 1.413(6) . ?
C43 H43 0.9300 . ?
C44 C52 1.398(5) . ?
C44 C45 1.424(6) . ?
C45 C46 1.345(6) . ?
C45 H45 0.9300 . ?
C46 C47 1.431(6) . ?
C46 H46 0.9300 . ?
C47 C48 1.397(6) . ?
C47 C51 1.400(5) . ?
C48 C49 1.353(6) . ?
C48 H48 0.9300 . ?
C49 C50 1.401(5) . ?
C49 H49 0.9300 . ?
C50 C54 1.491(6) . ?
C51 C52 1.437(5) . ?
C53 H53A 0.9600 . ?
C53 H53B 0.9600 . ?
C53 H53C 0.9600 . ?
C54 H54A 0.9600 . ?
C54 H54B 0.9600 . ?
C54 H54C 0.9600 . ?
C55 H55A 0.9600 . ?
C55 H55B 0.9600 . ?
C55 H55C 0.9600 . ?
C56 H56A 0.9600 . ?
C56 H56B 0.9600 . ?
C56 H56C 0.9600 . ?
N80 C80 1.124(6) . ?
C80 C81 1.434(7) . ?
C81 H81A 0.9600 . ?
C81 H81B 0.9600 . ?
C81 H81C 0.9600 . ?
O2W H4W 0.8501(10) . ?
O3W H5W 0.8499(10) . ?
O4W H7W 0.8501(10) . ?
O4W H8W 0.8500(11) . ?

loop_
_geom_hbond_atom_site_label_D
_geom_hbond_atom_site_label_H
_geom_hbond_atom_site_label_A
_geom_hbond_distance_DH
_geom_hbond_distance_HA
_geom_hbond_distance_DA
_geom_hbond_angle_DHA
_geom_hbond_site_symmetry_A
C35 H35 N80 0.93 2.66 3.593(6) 175.5 2_566
C53 H53A O1W 0.96 2.60 3.448(7) 146.8 1_565
C54 H54A Cl1 0.96 2.66 3.491(5) 145.0 .
C81 H81B Cl2 0.96 2.71 3.567(7) 148.6 2_666
O2W H4W O4W 0.850 2.34 2.891(13) 123 2_567
O3W H5W O2W 0.850 2.29 3.022(11) 144 2_567
O4W H7W O1W 0.850 2.173 2.989(11) 161 2_556
O4W H8W Cl1 0.850 2.29 3.071(6) 153 2_666

loop_
_geom_torsion_atom_site_label_1
_geom_torsion_atom_site_label_2
_geom_torsion_atom_site_label_3
_geom_torsion_atom_site_label_4
_geom_torsion
_geom_torsion_site_symmetry_1
_geom_torsion_site_symmetry_2
_geom_torsion_site_symmetry_3
_geom_torsion_site_symmetry_4
_geom_torsion_publ_flag
C12 N1 C1 C2 0.4(6) . . . . ?
Cu1 N1 C1 C2 179.2(3) . . . . ?
C12 N1 C1 C53 179.1(4) . . . . ?
Cu1 N1 C1 C53 -2.1(6) . . . . ?
N1 C1 C2 C3 -0.5(7) . . . . ?
C53 C1 C2 C3 -179.1(5) . . . . ?
C1 C2 C3 C4 0.2(7) . . . . ?
C2 C3 C4 C12 0.1(6) . . . . ?
C2 C3 C4 C5 178.2(4) . . . . ?
C3 C4 C5 C6 -179.6(4) . . . . ?
C12 C4 C5 C6 -1.5(6) . . . . ?
C4 C5 C6 C7 0.3(6) . . . . ?
C5 C6 C7 C8 178.7(4) . . . . ?
C5 C6 C7 C11 1.8(6) . . . . ?
C11 C7 C8 C9 1.8(6) . . . . ?
C6 C7 C8 C9 -175.2(4) . . . . ?
C7 C8 C9 C10 -0.1(7) . . . . ?
C11 N2 C10 C9 1.0(5) . . . . ?
Cu1 N2 C10 C9 -173.7(3) . . . . ?
C11 N2 C10 C13 -175.2(3) . . . . ?
Cu1 N2 C10 C13 10.0(5) . . . . ?
C8 C9 C10 N2 -1.4(6) . . . . ?
C8 C9 C10 C13 174.6(4) . . . . ?
C10 N2 C11 C7 0.8(5) . . . . ?
Cu1 N2 C11 C7 176.5(3) . . . . ?
C10 N2 C11 C12 178.5(3) . . . . ?
Cu1 N2 C11 C12 -5.8(4) . . . . ?
C8 C7 C11 N2 -2.1(5) . . . . ?
C6 C7 C11 N2 175.0(3) . . . . ?
C8 C7 C11 C12 -179.8(3) . . . . ?
C6 C7 C11 C12 -2.7(5) . . . . ?
C1 N1 C12 C4 -0.1(5) . . . . ?
Cu1 N1 C12 C4 -179.1(3) . . . . ?
C1 N1 C12 C11 -179.1(3) . . . . ?
Cu1 N1 C12 C11 1.9(4) . . . . ?
C3 C4 C12 N1 -0.2(5) . . . . ?
C5 C4 C12 N1 -178.4(3) . . . . ?
C3 C4 C12 C11 178.8(3) . . . . ?
C5 C4 C12 C11 0.6(5) . . . . ?
N2 C11 C12 N1 2.8(5) . . . . ?
C7 C11 C12 N1 -179.5(3) . . . . ?
N2 C11 C12 C4 -176.3(3) . . . . ?
C7 C11 C12 C4 1.5(5) . . . . ?
N2 C10 C13 C14 92.6(4) . . . . ?
C9 C10 C13 C14 -83.5(5) . . . . ?
C10 C13 C14 C15 -163.2(3) . . . . ?
C26 N3 C15 C16 -0.6(5) . . . . ?
Cu2 N3 C15 C16 176.0(3) . . . . ?
C26 N3 C15 C14 -179.8(3) . . . . ?
Cu2 N3 C15 C14 -3.1(5) . . . . ?
C13 C14 C15 N3 168.2(3) . . . . ?
C13 C14 C15 C16 -10.9(6) . . . . ?
N3 C15 C16 C17 -0.1(6) . . . . ?
C14 C15 C16 C17 179.0(4) . . . . ?
C15 C16 C17 C18 0.8(7) . . . . ?
C16 C17 C18 C26 -0.6(6) . . . . ?
C16 C17 C18 C19 179.0(4) . . . . ?
C26 C18 C19 C20 0.7(7) . . . . ?
C17 C18 C19 C20 -179.0(5) . . . . ?
C18 C19 C20 C21 -0.9(7) . . . . ?
C19 C20 C21 C25 -0.2(7) . . . . ?
C19 C20 C21 C22 179.5(4) . . . . ?
C25 C21 C22 C23 -1.5(6) . . . . ?
C20 C21 C22 C23 178.7(4) . . . . ?
C21 C22 C23 C24 -0.2(7) . . . . ?
C25 N4 C24 C23 -1.9(5) . . . . ?
Cu2 N4 C24 C23 179.5(3) . . . . ?
C25 N4 C24 C56 178.3(3) . . . . ?
Cu2 N4 C24 C56 -0.3(5) . . . . ?
C22 C23 C24 N4 2.1(6) . . . . ?
C22 C23 C24 C56 -178.2(4) . . . . ?
C24 N4 C25 C21 0.0(5) . . . . ?
Cu2 N4 C25 C21 178.9(3) . . . . ?
C24 N4 C25 C26 180.0(3) . . . . ?
Cu2 N4 C25 C26 -1.2(4) . . . . ?
C22 C21 C25 N4 1.7(6) . . . . ?
C20 C21 C25 N4 -178.5(4) . . . . ?
C22 C21 C25 C26 -178.3(3) . . . . ?
C20 C21 C25 C26 1.5(5) . . . . ?
C15 N3 C26 C18 0.8(5) . . . . ?
Cu2 N3 C26 C18 -176.5(3) . . . . ?
C15 N3 C26 C25 -179.7(3) . . . . ?
Cu2 N3 C26 C25 3.0(4) . . . . ?
C17 C18 C26 N3 -0.1(6) . . . . ?
C19 C18 C26 N3 -179.8(4) . . . . ?
C17 C18 C26 C25 -179.7(4) . . . . ?
C19 C18 C26 C25 0.6(6) . . . . ?
N4 C25 C26 N3 -1.3(5) . . . . ?
C21 C25 C26 N3 178.7(3) . . . . ?
N4 C25 C26 C18 178.3(3) . . . . ?
C21 C25 C26 C18 -1.7(5) . . . . ?
C38 N5 C27 C28 -1.5(6) . . . . ?
Cu1 N5 C27 C28 179.3(3) . . . . ?
C38 N5 C27 C55 177.3(4) . . . . ?
Cu1 N5 C27 C55 -2.0(6) . . . . ?
N5 C27 C28 C29 1.2(7) . . . . ?
C55 C27 C28 C29 -177.5(4) . . . . ?
C27 C28 C29 C30 0.3(7) . . . . ?
C28 C29 C30 C38 -1.5(6) . . . . ?
C28 C29 C30 C31 177.6(4) . . . . ?
C38 C30 C31 C32 1.1(6) . . . . ?
C29 C30 C31 C32 -177.9(4) . . . . ?
C30 C31 C32 C33 -2.2(6) . . . . ?
C31 C32 C33 C34 -178.8(4) . . . . ?
C31 C32 C33 C37 1.0(6) . . . . ?
C37 C33 C34 C35 -0.2(5) . . . . ?
C32 C33 C34 C35 179.6(4) . . . . ?
C33 C34 C35 C36 0.2(6) . . . . ?
C37 N6 C36 C35 -0.6(5) . . . . ?
Cu1 N6 C36 C35 175.8(3) . . . . ?
C37 N6 C36 C39 -179.7(3) . . . . ?
Cu1 N6 C36 C39 -3.3(5) . . . . ?
C34 C35 C36 N6 0.2(6) . . . . ?
C34 C35 C36 C39 179.3(4) . . . . ?
C36 N6 C37 C33 0.6(5) . . . . ?
Cu1 N6 C37 C33 -176.5(3) . . . . ?
C36 N6 C37 C38 179.4(3) . . . . ?
Cu1 N6 C37 C38 2.3(4) . . . . ?
C34 C33 C37 N6 -0.2(5) . . . . ?
C32 C33 C37 N6 -180.0(3) . . . . ?
C34 C33 C37 C38 -179.0(3) . . . . ?
C32 C33 C37 C38 1.2(5) . . . . ?
C27 N5 C38 C30 0.2(5) . . . . ?
Cu1 N5 C38 C30 179.6(3) . . . . ?
C27 N5 C38 C37 -178.8(3) . . . . ?
Cu1 N5 C38 C37 0.6(4) . . . . ?
C31 C30 C38 N5 -177.9(3) . . . . ?
C29 C30 C38 N5 1.2(5) . . . . ?
C31 C30 C38 C37 1.1(5) . . . . ?
C29 C30 C38 C37 -179.8(3) . . . . ?
N6 C37 C38 N5 -2.0(5) . . . . ?
C33 C37 C38 N5 176.8(3) . . . . ?
N6 C37 C38 C30 178.9(3) . . . . ?
C33 C37 C38 C30 -2.2(5) . . . . ?
N6 C36 C39 C40 171.5(3) . . . . ?
C35 C36 C39 C40 -7.7(5) . . . . ?
C36 C39 C40 C41 -162.6(3) . . . . ?
C52 N7 C41 C42 3.5(5) . . . . ?
Cu2 N7 C41 C42 -169.1(3) . . . . ?
C52 N7 C41 C40 -173.0(3) . . . . ?
Cu2 N7 C41 C40 14.4(4) . . . . ?
C39 C40 C41 N7 88.1(4) . . . . ?
C39 C40 C41 C42 -88.3(4) . . . . ?
N7 C41 C42 C43 -2.8(5) . . . . ?
C40 C41 C42 C43 173.4(3) . . . . ?
C41 C42 C43 C44 -1.0(6) . . . . ?
C42 C43 C44 C52 3.6(5) . . . . ?
C42 C43 C44 C45 -174.1(4) . . . . ?
C52 C44 C45 C46 -0.3(6) . . . . ?
C43 C44 C45 C46 177.4(4) . . . . ?
C44 C45 C46 C47 1.8(6) . . . . ?
C45 C46 C47 C48 -179.2(4) . . . . ?
C45 C46 C47 C51 -0.5(6) . . . . ?
C51 C47 C48 C49 1.7(6) . . . . ?
C46 C47 C48 C49 -179.6(4) . . . . ?
C47 C48 C49 C50 0.4(6) . . . . ?
C51 N8 C50 C49 1.6(5) . . . . ?
Cu2 N8 C50 C49 -178.4(3) . . . . ?
C51 N8 C50 C54 -178.4(3) . . . . ?
Cu2 N8 C50 C54 1.6(5) . . . . ?
C48 C49 C50 N8 -2.2(6) . . . . ?
C48 C49 C50 C54 177.8(4) . . . . ?
C50 N8 C51 C47 0.7(5) . . . . ?
Cu2 N8 C51 C47 -179.3(3) . . . . ?
C50 N8 C51 C52 -178.2(3) . . . . ?
Cu2 N8 C51 C52 1.8(4) . . . . ?
C48 C47 C51 N8 -2.4(5) . . . . ?
C46 C47 C51 N8 178.9(3) . . . . ?
C48 C47 C51 C52 176.5(3) . . . . ?
C46 C47 C51 C52 -2.3(5) . . . . ?
C41 N7 C52 C44 -0.5(5) . . . . ?
Cu2 N7 C52 C44 173.4(3) . . . . ?
C41 N7 C52 C51 176.9(3) . . . . ?
Cu2 N7 C52 C51 -9.2(3) . . . . ?
C43 C44 C52 N7 -3.0(5) . . . . ?
C45 C44 C52 N7 174.9(3) . . . . ?
C43 C44 C52 C51 179.6(3) . . . . ?
C45 C44 C52 C51 -2.5(5) . . . . ?
N8 C51 C52 N7 5.2(4) . . . . ?
C47 C51 C52 N7 -173.8(3) . . . . ?
N8 C51 C52 C44 -177.3(3) . . . . ?
C47 C51 C52 C44 3.8(5) . . . . ?
